data_9005253
loop_
_publ_author_name
'Redfern, S. A. T.'
'Bell, A. M. T.'
'Henderson, M. B.'
'Schofield, P. F.'

_publ_section_title
;
 Rietveld study of the structural phase transition in the
 sanmartinite (ZnWO4)- cuproscheelite (CuWO4) solid solution
 Sample: x=0.55
;
_journal_name_full 'European Journal of Mineralogy'
_journal_page_first 1019
_journal_page_last 1028
_journal_volume 7
_journal_year 1995
_chemical_formula_sum 'Cu0.45 O4 W Zn0.55'
_chemical_name_mineral Sanmartinite
_space_group_IT_number 2
_symmetry_space_group_name_Hall '-P 1'
_symmetry_space_group_name_H-M 'P -1'
_cell_angle_alpha 90.84
_cell_angle_beta 91.52
_cell_angle_gamma 85.87
_cell_length_a 4.689
_cell_length_b 5.77
_cell_length_c 4.899
_cell_formula_units_Z 2
_cell_volume 132.144
_database_code_amcsd 0006599
_exptl_crystal_density_diffrn 7.852
_cod_original_formula_sum '(Cu.45 Zn.55) W O4'
_cod_database_code 9005253

loop_
_space_group_symop_operation_xyz
x,y,z
-x,-y,-z

loop_
_atom_site_label
_atom_site_fract_x
_atom_site_fract_y
_atom_site_fract_z
_atom_site_occupancy
_atom_site_U_iso_or_equiv
CuM 0.50430 0.68160 0.24450 0.45000 0.01165
ZnM 0.50430 0.68160 0.24450 0.55000 0.01165
W 0.00900 0.17830 0.25250 1.00000 0.00532
O1 0.24900 0.33900 0.40900 1.00000 0.00253
O2 0.19500 0.88000 0.44000 1.00000 0.00253
O3 0.74100 0.37100 0.09600 1.00000 0.00253
O4 0.78400 0.89300 0.05900 1.00000 0.00253

loop_
_cod_related_entry_id
_cod_related_entry_database
_cod_related_entry_code
1 AMCSD 0006599
